data_7211504
loop_
_publ_author_name
'Deng, Zhao-Peng'
'Huo, Li-Hua'
'Wang, Huan-Yu'
'Gao, Shan'
'Zhao, Hui'

_publ_section_title
;
 A series of three-dimensional lanthanide metal--organic frameworks with
 biphenylethene-4,4&#x2032;-dicarboxylic acid: Hydrothermal syntheses and
 structures
;
_journal_issue 5
_journal_name_full CrystEngComm
_journal_page_first 1526
_journal_paper_doi 10.1039/b905736f
_journal_volume 12
_journal_year 2010
_chemical_formula_moiety 'C17 H11 Er O6'
_chemical_formula_sum 'C17 H11 Er O6'
_chemical_formula_weight 478.52
_chemical_name_systematic
;
?
;
_space_group_IT_number 14
_symmetry_cell_setting monoclinic
_symmetry_space_group_name_Hall '-P 2ybc'
_symmetry_space_group_name_H-M 'P 1 21/c 1'
_atom_sites_solution_hydrogens geom
_atom_sites_solution_primary direct
_atom_sites_solution_secondary difmap
_audit_creation_method SHELXL-97
_cell_angle_alpha 90.00
_cell_angle_beta 93.46(3)
_cell_angle_gamma 90.00
_cell_formula_units_Z 4
_cell_length_a 17.060(3)
_cell_length_b 12.622(3)
_cell_length_c 6.8426(14)
_cell_measurement_reflns_used 20377
_cell_measurement_temperature 295(2)
_cell_measurement_theta_max 27.43
_cell_measurement_theta_min 3.23
_cell_volume 1470.7(5)
_computing_cell_refinement RAPID-AUTO
_computing_data_collection 'RAPID-AUTO (Rigaku Corporation, 1998)'
_computing_data_reduction 'CrystalStructure (Rigaku/MSC and Rigaku Corporation, 2002)'
_computing_molecular_graphics 'ORTEP-II (Johnson, 1976)'
_computing_publication_material SHELXL-97
_computing_structure_refinement 'SHELXL-97 (Sheldrick, 1997)'
_computing_structure_solution 'SHELXS-97 (Sheldrick, 1997)'
_diffrn_ambient_temperature 295(2)
_diffrn_detector_area_resol_mean 10.000
_diffrn_measured_fraction_theta_full 0.998
_diffrn_measured_fraction_theta_max 0.998
_diffrn_measurement_device_type 'Rigaku RAXIS-RAPID'
_diffrn_measurement_method \w
_diffrn_radiation_monochromator graphite
_diffrn_radiation_source 'fine-focus sealed tube'
_diffrn_radiation_type MoK\a
_diffrn_radiation_wavelength 0.71073
_diffrn_reflns_av_R_equivalents 0.0922
_diffrn_reflns_av_sigmaI/netI 0.0606
_diffrn_reflns_limit_h_max 22
_diffrn_reflns_limit_h_min -22
_diffrn_reflns_limit_k_max 16
_diffrn_reflns_limit_k_min -16
_diffrn_reflns_limit_l_max 8
_diffrn_reflns_limit_l_min -8
_diffrn_reflns_number 23023
_diffrn_reflns_theta_full 27.44
_diffrn_reflns_theta_max 27.44
_diffrn_reflns_theta_min 3.23
_diffrn_standards_decay_% 0
_diffrn_standards_interval_count 0
_diffrn_standards_interval_time 0
_diffrn_standards_number 0
_exptl_absorpt_coefficient_mu 5.738
_exptl_absorpt_correction_T_max 0.402
_exptl_absorpt_correction_T_min 0.268
_exptl_absorpt_correction_type multi-scan
_exptl_absorpt_process_details 'ABSCOR (Higashi, 1995)'
_exptl_crystal_colour colorless
_exptl_crystal_density_diffrn 2.161
_exptl_crystal_density_method 'not measured'
_exptl_crystal_description block
_exptl_crystal_F_000 916
_exptl_crystal_size_max 0.24
_exptl_crystal_size_mid 0.20
_exptl_crystal_size_min 0.16
_refine_diff_density_max 1.657
_refine_diff_density_min -1.039
_refine_diff_density_rms 0.143
_refine_ls_extinction_method none
_refine_ls_goodness_of_fit_ref 1.024
_refine_ls_hydrogen_treatment constr
_refine_ls_matrix_type full
_refine_ls_number_parameters 217
_refine_ls_number_reflns 3363
_refine_ls_number_restraints 0
_refine_ls_restrained_S_all 1.024
_refine_ls_R_factor_all 0.0246
_refine_ls_R_factor_gt 0.0231
_refine_ls_shift/su_max 0.001
_refine_ls_shift/su_mean 0.000
_refine_ls_structure_factor_coef Fsqd
_refine_ls_weighting_details 'calc w=1/[\s^2^(Fo^2^)+(0.0000P)^2^+1.0642P] where P=(Fo^2^+2Fc^2^)/3'
_refine_ls_weighting_scheme calc
_refine_ls_wR_factor_gt 0.0585
_refine_ls_wR_factor_ref 0.0595
_reflns_number_gt 3153
_reflns_number_total 3363
_reflns_threshold_expression I>2\s(I)
_cod_data_source_file b905736f.txt
_cod_data_source_block complex5
_cod_original_sg_symbol_H-M 'P 21/c'
_cod_database_code 7211504

loop_
_symmetry_equiv_pos_as_xyz
'x, y, z'
'-x, y+1/2, -z+1/2'
'-x, -y, -z'
'x, -y-1/2, z-1/2'

loop_
_atom_site_label
_atom_site_type_symbol
_atom_site_fract_x
_atom_site_fract_y
_atom_site_fract_z
_atom_site_U_iso_or_equiv
_atom_site_adp_type
_atom_site_occupancy
_atom_site_symmetry_multiplicity
_atom_site_calc_flag
_atom_site_refinement_flags
Er1 Er 0.453613(6) 0.371102(7) 0.388226(15) 0.01238(6) Uani 1 1 d .
O1 O 0.38996(12) 0.38864(14) 0.0948(3) 0.0179(4) Uani 1 1 d .
O2 O 0.35341(11) 0.24542(14) -0.0785(3) 0.0197(4) Uani 1 1 d .
O3 O -0.41554(15) 0.37983(15) 0.3242(4) 0.0326(6) Uani 1 1 d .
O4 O -0.36760(12) 0.53372(14) 0.4432(3) 0.0263(5) Uani 1 1 d .
O5 O 0.49124(12) 0.21280(13) 0.2170(3) 0.0206(4) Uani 1 1 d .
O6 O 0.52638(13) 0.04869(14) 0.1840(3) 0.0237(4) Uani 1 1 d .
C1 C 0.33787(16) 0.3274(2) 0.0148(4) 0.0154(5) Uani 1 1 d .
C2 C 0.25396(17) 0.3540(2) 0.0377(4) 0.0168(5) Uani 1 1 d .
C3 C 0.19524(16) 0.2816(2) -0.0250(4) 0.0205(6) Uani 1 1 d .
H3A H 0.2089 0.2213 -0.0932 0.025 Uiso 1 1 calc R
C4 C 0.11751(18) 0.2985(2) 0.0128(4) 0.0249(6) Uani 1 1 d .
H4A H 0.0795 0.2493 -0.0294 0.030 Uiso 1 1 calc R
C5 C 0.09558(19) 0.3893(2) 0.1146(4) 0.0228(6) Uani 1 1 d .
C6 C 0.15391(17) 0.4630(2) 0.1684(4) 0.0234(6) Uani 1 1 d .
H6A H 0.1400 0.5254 0.2296 0.028 Uiso 1 1 calc R
C7 C 0.23163(17) 0.4456(2) 0.1332(4) 0.0205(6) Uani 1 1 d .
H7A H 0.2694 0.4955 0.1735 0.025 Uiso 1 1 calc R
C8 C 0.01549(18) 0.4089(3) 0.1699(4) 0.0272(6) Uani 1 1 d .
H8A H 0.0064 0.4748 0.2251 0.033 Uiso 1 1 calc R
C9 C -0.04677(19) 0.3436(3) 0.1508(5) 0.0297(7) Uani 1 1 d .
H9A H -0.0390 0.2772 0.0961 0.036 Uiso 1 1 calc R
C10 C -0.1256(2) 0.3683(2) 0.2091(5) 0.0251(7) Uani 1 1 d .
C11 C -0.18817(19) 0.2994(2) 0.1589(5) 0.0287(7) Uani 1 1 d .
H11A H -0.1785 0.2369 0.0926 0.034 Uiso 1 1 calc R
C12 C -0.26431(18) 0.3228(2) 0.2065(5) 0.0261(6) Uani 1 1 d .
H12A H -0.3050 0.2760 0.1722 0.031 Uiso 1 1 calc R
C13 C -0.27981(16) 0.4159(2) 0.3054(4) 0.0196(5) Uani 1 1 d .
C14 C -0.21800(17) 0.4845(2) 0.3564(4) 0.0235(6) Uani 1 1 d .
H14A H -0.2278 0.5472 0.4221 0.028 Uiso 1 1 calc R
C15 C -0.14258(17) 0.4606(2) 0.3106(4) 0.0262(6) Uani 1 1 d .
H15A H -0.1020 0.5069 0.3481 0.031 Uiso 1 1 calc R
C16 C -0.36017(17) 0.4452(2) 0.3612(4) 0.0221(6) Uani 1 1 d .
C17 C 0.5224(2) 0.13008(17) 0.2863(5) 0.0196(6) Uani 1 1 d .
H17A H 0.5427 0.1293 0.4155 0.024 Uiso 1 1 calc R

loop_
_atom_site_aniso_label
_atom_site_aniso_U_11
_atom_site_aniso_U_22
_atom_site_aniso_U_33
_atom_site_aniso_U_23
_atom_site_aniso_U_13
_atom_site_aniso_U_12
Er1 0.01072(10) 0.00864(8) 0.01794(9) -0.00112(3) 0.00213(6) -0.00060(3)
O1 0.0139(11) 0.0188(9) 0.0206(10) 0.0015(8) -0.0016(8) -0.0012(7)
O2 0.0159(10) 0.0165(9) 0.0266(10) -0.0039(7) 0.0006(8) 0.0044(7)
O3 0.0188(13) 0.0257(11) 0.0548(16) -0.0183(9) 0.0144(12) -0.0061(8)
O4 0.0161(10) 0.0211(10) 0.0428(12) -0.0132(9) 0.0116(9) -0.0022(8)
O5 0.0207(11) 0.0124(8) 0.0287(10) -0.0038(7) 0.0021(8) 0.0015(7)
O6 0.0288(12) 0.0139(9) 0.0282(10) -0.0028(8) -0.0005(9) 0.0064(8)
C1 0.0110(13) 0.0179(12) 0.0171(12) 0.0059(10) -0.0008(10) 0.0017(10)
C2 0.0141(15) 0.0172(11) 0.0193(13) 0.0006(10) 0.0018(11) 0.0045(10)
C3 0.0172(14) 0.0205(13) 0.0239(14) -0.0037(10) 0.0011(11) 0.0019(10)
C4 0.0172(15) 0.0288(15) 0.0289(15) -0.0039(12) 0.0025(12) -0.0013(11)
C5 0.0146(16) 0.0313(14) 0.0227(14) 0.0021(12) 0.0022(12) 0.0060(11)
C6 0.0195(15) 0.0238(13) 0.0273(14) -0.0026(11) 0.0040(12) 0.0055(11)
C7 0.0174(14) 0.0197(13) 0.0245(13) -0.0031(10) 0.0008(11) 0.0012(10)
C8 0.0193(17) 0.0327(16) 0.0299(16) -0.0023(13) 0.0054(12) 0.0068(13)
C9 0.0214(17) 0.0323(15) 0.0362(17) -0.0029(14) 0.0082(13) 0.0060(14)
C10 0.0179(18) 0.0290(17) 0.0287(16) 0.0006(10) 0.0041(14) 0.0038(10)
C11 0.0241(17) 0.0255(14) 0.0374(17) -0.0071(12) 0.0086(13) 0.0051(12)
C12 0.0187(16) 0.0238(15) 0.0363(17) -0.0081(12) 0.0050(13) -0.0026(11)
C13 0.0143(14) 0.0209(13) 0.0240(14) -0.0026(10) 0.0048(11) 0.0009(10)
C14 0.0185(15) 0.0242(13) 0.0280(14) -0.0066(11) 0.0044(11) -0.0019(11)
C15 0.0142(15) 0.0327(15) 0.0319(16) -0.0071(12) 0.0032(12) -0.0045(11)
C16 0.0138(14) 0.0220(13) 0.0310(15) -0.0059(11) 0.0057(12) -0.0013(10)
C17 0.0221(18) 0.0180(14) 0.0188(14) -0.0025(9) 0.0012(13) 0.0016(9)

loop_
_atom_type_symbol
_atom_type_description
_atom_type_scat_dispersion_real
_atom_type_scat_dispersion_imag
_atom_type_scat_source
C C 0.0033 0.0016 'International Tables Vol C Tables 4.2.6.8 and 6.1.1.4'
H H 0.0000 0.0000 'International Tables Vol C Tables 4.2.6.8 and 6.1.1.4'
O O 0.0106 0.0060 'International Tables Vol C Tables 4.2.6.8 and 6.1.1.4'
Er Er -0.2586 4.9576 'International Tables Vol C Tables 4.2.6.8 and 6.1.1.4'

loop_
_geom_angle_atom_site_label_1
_geom_angle_atom_site_label_2
_geom_angle_atom_site_label_3
_geom_angle
_geom_angle_site_symmetry_1
_geom_angle_site_symmetry_3
O1 Er1 O4 96.34(8) . 3_566
O1 Er1 O2 80.03(7) . 4_566
O4 Er1 O2 77.19(7) 3_566 4_566
O1 Er1 O3 104.38(9) . 1_655
O4 Er1 O3 137.43(7) 3_566 1_655
O2 Er1 O3 142.38(7) 4_566 1_655
O1 Er1 O6 77.48(7) . 2_655
O4 Er1 O6 72.84(7) 3_566 2_655
O2 Er1 O6 139.88(7) 4_566 2_655
O3 Er1 O6 75.94(7) 1_655 2_655
O1 Er1 O5 77.04(7) . .
O4 Er1 O5 151.94(7) 3_566 .
O2 Er1 O5 74.82(7) 4_566 .
O3 Er1 O5 70.08(7) 1_655 .
O6 Er1 O5 130.23(7) 2_655 .
O1 Er1 O6 150.47(6) . 4_566
O4 Er1 O6 71.40(7) 3_566 4_566
O2 Er1 O6 121.02(7) 4_566 4_566
O3 Er1 O6 72.39(8) 1_655 4_566
O6 Er1 O6 73.26(8) 2_655 4_566
O5 Er1 O6 125.97(6) . 4_566
O1 Er1 O5 157.25(7) . 4_566
O4 Er1 O5 84.64(7) 3_566 4_566
O2 Er1 O5 78.04(7) 4_566 4_566
O3 Er1 O5 89.56(9) 1_655 4_566
O6 Er1 O5 123.99(6) 2_655 4_566
O5 Er1 O5 91.40(4) . 4_566
O6 Er1 O5 50.89(6) 4_566 4_566
O1 Er1 C17 172.41(7) . 4_566
O4 Er1 C17 76.23(9) 3_566 4_566
O2 Er1 C17 99.57(7) 4_566 4_566
O3 Er1 C17 80.63(9) 1_655 4_566
O6 Er1 C17 98.53(7) 2_655 4_566
O5 Er1 C17 110.25(7) . 4_566
O6 Er1 C17 25.39(6) 4_566 4_566
O5 Er1 C17 25.51(6) 4_566 4_566
O1 Er1 Er1 115.74(5) . 3_666
O4 Er1 Er1 67.48(5) 3_566 3_666
O2 Er1 Er1 142.27(5) 4_566 3_666
O3 Er1 Er1 70.05(5) 1_655 3_666
O6 Er1 Er1 38.36(5) 2_655 3_666
O5 Er1 Er1 140.05(5) . 3_666
O6 Er1 Er1 34.90(4) 4_566 3_666
O5 Er1 Er1 85.71(4) 4_566 3_666
C17 Er1 Er1 60.21(5) 4_566 3_666
C1 O1 Er1 127.86(16) . .
C1 O2 Er1 140.16(18) . 4_565
C16 O3 Er1 135.42(18) . 1_455
C16 O4 Er1 141.50(18) . 3_566
C17 O5 Er1 128.57(19) . .
C17 O5 Er1 93.82(17) . 4_565
Er1 O5 Er1 135.55(8) . 4_565
C17 O6 Er1 157.98(19) . 2_645
C17 O6 Er1 94.51(18) . 4_565
Er1 O6 Er1 106.74(8) 2_645 4_565
O2 C1 O1 123.8(2) . .
O2 C1 C2 118.3(2) . .
O1 C1 C2 117.9(2) . .
C7 C2 C3 118.3(3) . .
C7 C2 C1 121.9(3) . .
C3 C2 C1 119.6(2) . .
C4 C3 C2 121.2(2) . .
C4 C3 H3A 119.4 . .
C2 C3 H3A 119.4 . .
C3 C4 C5 120.4(3) . .
C3 C4 H4A 119.8 . .
C5 C4 H4A 119.8 . .
C6 C5 C4 117.9(3) . .
C6 C5 C8 118.9(3) . .
C4 C5 C8 123.2(3) . .
C7 C6 C5 121.8(3) . .
C7 C6 H6A 119.1 . .
C5 C6 H6A 119.1 . .
C6 C7 C2 120.5(3) . .
C6 C7 H7A 119.8 . .
C2 C7 H7A 119.8 . .
C9 C8 C5 128.1(3) . .
C9 C8 H8A 116.0 . .
C5 C8 H8A 116.0 . .
C8 C9 C10 125.3(3) . .
C8 C9 H9A 117.4 . .
C10 C9 H9A 117.4 . .
C15 C10 C11 117.5(3) . .
C15 C10 C9 122.5(3) . .
C11 C10 C9 120.0(3) . .
C12 C11 C10 121.2(3) . .
C12 C11 H11A 119.4 . .
C10 C11 H11A 119.4 . .
C13 C12 C11 120.1(3) . .
C13 C12 H12A 119.9 . .
C11 C12 H12A 119.9 . .
C12 C13 C14 119.0(3) . .
C12 C13 C16 122.6(2) . .
C14 C13 C16 118.4(2) . .
C15 C14 C13 120.7(3) . .
C15 C14 H14A 119.7 . .
C13 C14 H14A 119.7 . .
C14 C15 C10 121.5(3) . .
C14 C15 H15A 119.3 . .
C10 C15 H15A 119.3 . .
O4 C16 O3 124.9(3) . .
O4 C16 C13 116.9(2) . .
O3 C16 C13 118.3(2) . .
O6 C17 O5 120.7(3) . .
O6 C17 Er1 60.09(16) . 4_565
O5 C17 Er1 60.67(16) . 4_565
O6 C17 H17A 119.6 . .
O5 C17 H17A 119.6 . .
Er1 C17 H17A 177.9 4_565 .

loop_
_geom_bond_atom_site_label_1
_geom_bond_atom_site_label_2
_geom_bond_distance
_geom_bond_site_symmetry_2
Er1 O1 2.235(2) .
Er1 O4 2.2654(19) 3_566
Er1 O2 2.2768(18) 4_566
Er1 O3 2.303(2) 1_655
Er1 O6 2.3249(18) 2_655
Er1 O5 2.4224(18) .
Er1 O6 2.521(2) 4_566
Er1 O5 2.5336(19) 4_566
Er1 C17 2.900(3) 4_566
O1 C1 1.276(3) .
O2 C1 1.253(3) .
O2 Er1 2.2768(18) 4_565
O3 C16 1.268(3) .
O3 Er1 2.303(2) 1_455
O4 C16 1.261(3) .
O4 Er1 2.2654(19) 3_566
O5 C17 1.252(3) .
O5 Er1 2.5336(19) 4_565
O6 C17 1.247(3) .
O6 Er1 2.3249(18) 2_645
O6 Er1 2.521(2) 4_565
C1 C2 1.488(4) .
C2 C7 1.392(4) .
C2 C3 1.404(4) .
C3 C4 1.383(4) .
C3 H3A 0.9300 .
C4 C5 1.404(4) .
C4 H4A 0.9300 .
C5 C6 1.395(4) .
C5 C8 1.460(4) .
C6 C7 1.379(4) .
C6 H6A 0.9300 .
C7 H7A 0.9300 .
C8 C9 1.345(5) .
C8 H8A 0.9300 .
C9 C10 1.459(4) .
C9 H9A 0.9300 .
C10 C15 1.396(4) .
C10 C11 1.403(4) .
C11 C12 1.390(4) .
C11 H11A 0.9300 .
C12 C13 1.390(4) .
C12 H12A 0.9300 .
C13 C14 1.392(4) .
C13 C16 1.491(4) .
C14 C15 1.376(4) .
C14 H14A 0.9300 .
C15 H15A 0.9300 .
C17 Er1 2.900(3) 4_565
C17 H17A 0.9300 .

loop_
_geom_torsion_atom_site_label_1
_geom_torsion_atom_site_label_2
_geom_torsion_atom_site_label_3
_geom_torsion_atom_site_label_4
_geom_torsion
_geom_torsion_site_symmetry_1
_geom_torsion_site_symmetry_4
O4 Er1 O1 C1 -91.2(2) 3_566 .
O2 Er1 O1 C1 -15.4(2) 4_566 .
O3 Er1 O1 C1 126.3(2) 1_655 .
O6 Er1 O1 C1 -162.0(2) 2_655 .
O5 Er1 O1 C1 61.1(2) . .
O6 Er1 O1 C1 -154.12(19) 4_566 .
O5 Er1 O1 C1 0.1(3) 4_566 .
Er1 Er1 O1 C1 -159.2(2) 3_666 .
O1 Er1 O5 C17 -164.7(3) . .
O4 Er1 O5 C17 -85.7(3) 3_566 .
O2 Er1 O5 C17 -81.6(2) 4_566 .
O3 Er1 O5 C17 84.6(3) 1_655 .
O6 Er1 O5 C17 134.4(2) 2_655 .
O6 Er1 O5 C17 35.9(3) 4_566 .
O5 Er1 O5 C17 -4.4(3) 4_566 .
C17 Er1 O5 C17 13.1(2) 4_566 .
Er1 Er1 O5 C17 80.6(3) 3_666 .
O1 Er1 O5 Er1 -5.46(11) . 4_565
O4 Er1 O5 Er1 73.5(2) 3_566 4_565
O2 Er1 O5 Er1 77.55(12) 4_566 4_565
O3 Er1 O5 Er1 -116.22(14) 1_655 4_565
O6 Er1 O5 Er1 -66.38(16) 2_655 4_565
O6 Er1 O5 Er1 -164.88(9) 4_566 4_565
O5 Er1 O5 Er1 154.76(9) 4_566 4_565
C17 Er1 O5 Er1 172.34(11) 4_566 4_565
Er1 Er1 O5 Er1 -120.25(10) 3_666 4_565
Er1 O2 C1 O1 20.0(4) 4_565 .
Er1 O2 C1 C2 -158.55(19) 4_565 .
Er1 O1 C1 O2 -83.7(3) . .
Er1 O1 C1 C2 94.8(3) . .
O2 C1 C2 C7 -177.7(2) . .
O1 C1 C2 C7 3.6(4) . .
O2 C1 C2 C3 7.2(4) . .
O1 C1 C2 C3 -171.5(2) . .
C7 C2 C3 C4 -2.3(4) . .
C1 C2 C3 C4 173.0(3) . .
C2 C3 C4 C5 0.3(4) . .
C3 C4 C5 C6 2.5(4) . .
C3 C4 C5 C8 -176.2(3) . .
C4 C5 C6 C7 -3.5(4) . .
C8 C5 C6 C7 175.3(3) . .
C5 C6 C7 C2 1.5(4) . .
C3 C2 C7 C6 1.4(4) . .
C1 C2 C7 C6 -173.8(3) . .
C6 C5 C8 C9 -172.4(3) . .
C4 C5 C8 C9 6.3(5) . .
C5 C8 C9 C10 -179.9(3) . .
C8 C9 C10 C15 -6.7(5) . .
C8 C9 C10 C11 171.7(3) . .
C15 C10 C11 C12 0.7(5) . .
C9 C10 C11 C12 -177.7(3) . .
C10 C11 C12 C13 0.1(5) . .
C11 C12 C13 C14 -0.4(5) . .
C11 C12 C13 C16 -179.7(3) . .
C12 C13 C14 C15 -0.2(4) . .
C16 C13 C14 C15 179.1(3) . .
C13 C14 C15 C10 1.2(5) . .
C11 C10 C15 C14 -1.4(5) . .
C9 C10 C15 C14 177.1(3) . .
Er1 O4 C16 O3 12.5(5) 3_566 .
Er1 O4 C16 C13 -167.2(2) 3_566 .
Er1 O3 C16 O4 -4.5(5) 1_455 .
Er1 O3 C16 C13 175.1(2) 1_455 .
C12 C13 C16 O4 -177.1(3) . .
C14 C13 C16 O4 3.5(4) . .
C12 C13 C16 O3 3.2(4) . .
C14 C13 C16 O3 -176.1(3) . .
Er1 O6 C17 O5 -167.4(4) 2_645 .
Er1 O6 C17 O5 -2.4(3) 4_565 .
Er1 O6 C17 Er1 -164.9(6) 2_645 4_565
Er1 O5 C17 O6 168.0(2) . .
Er1 O5 C17 O6 2.4(3) 4_565 .
Er1 O5 C17 Er1 165.6(2) . 4_565
